data_7059036
loop_
_publ_author_name
'Rocha, Mariana'
'Ruiz, Mar\'ia Carolina'
'Echeverr\'ia, Gustavo A.'
'Piro, Oscar E.'
'Leon, Ignacio'
'Di Virgilio, Ana Laura'
'Frontera, Antonio'
'Gil, Diego Mauricio'

_publ_section_title
;
 Diethylaminophenyl-based Schiff base Cu(II) and V(IV) complexes:
 experimental and theoretical study and cytotoxicity assays
;
_journal_name_full 'New Journal of Chemistry'
_journal_paper_doi 10.1039/C9NJ04975D
_journal_year 2019
_chemical_formula_sum 'C24 H34 N4 O2'
_chemical_formula_weight 410.55
_chemical_name_systematic
;
6,6'-((1E,1'E)-(ethane-1,2-diylbis(azaneylylidene))bis(methaneylylidene))bis(3-(diethylamino)phenol) 
;
_space_group_crystal_system triclinic
_space_group_IT_number 2
_space_group_name_Hall '-P 1'
_space_group_name_H-M_alt 'P -1'
_atom_sites_solution_hydrogens difmap
_atom_sites_solution_primary dual
_audit_creation_method SHELXL-2014/7
_audit_update_record
;
2019-07-04 deposited with the CCDC.	2019-11-12 downloaded from the CCDC.
;
_cell_angle_alpha 105.570(6)
_cell_angle_beta 100.446(7)
_cell_angle_gamma 93.766(6)
_cell_formula_units_Z 1
_cell_length_a 6.0163(5)
_cell_length_b 7.4951(5)
_cell_length_c 13.4880(12)
_cell_measurement_reflns_used 1068
_cell_measurement_temperature 297(2)
_cell_measurement_theta_max 26.0260
_cell_measurement_theta_min 3.6330
_cell_volume 571.97(8)
_computing_cell_refinement 'CrysAlisPro 1.171.38.41 (Rigaku OD, 2015)'
_computing_data_collection 'CrysAlisPro 1.171.38.41 (Rigaku OD, 2015)'
_computing_data_reduction 'CrysAlisPro 1.171.38.41 (Rigaku OD, 2015)'
_computing_molecular_graphics 'ORTEP-3 (Farrugia, 1997)'
_computing_publication_material 'SHELXL-2014/7 (Sheldrick, 2014)'
_computing_structure_refinement 'SHELXL-2014/7 (Sheldrick, 2014)'
_computing_structure_solution 'SHELXT (Sheldrick, 2015)'
_diffrn_ambient_temperature 297(2)
_diffrn_detector 'CCD plate'
_diffrn_detector_area_resol_mean 16.0604
_diffrn_detector_type Eos
_diffrn_measured_fraction_theta_full 0.998
_diffrn_measured_fraction_theta_max 0.818
_diffrn_measurement_device 'four-circle diffractometer'
_diffrn_measurement_device_type 'Xcalibur, Eos, Gemini'
_diffrn_radiation_monochromator graphite
_diffrn_radiation_probe x-ray
_diffrn_radiation_type 'Mo K\a'
_diffrn_radiation_wavelength 0.71073
_diffrn_reflns_av_R_equivalents 0.0245
_diffrn_reflns_av_unetI/netI 0.0419
_diffrn_reflns_Laue_measured_fraction_full 0.998
_diffrn_reflns_Laue_measured_fraction_max 0.818
_diffrn_reflns_limit_h_max 7
_diffrn_reflns_limit_h_min -7
_diffrn_reflns_limit_k_max 9
_diffrn_reflns_limit_k_min -9
_diffrn_reflns_limit_l_max 16
_diffrn_reflns_limit_l_min -17
_diffrn_reflns_number 4408
_diffrn_reflns_point_group_measured_fraction_full 0.998
_diffrn_reflns_point_group_measured_fraction_max 0.818
_diffrn_reflns_theta_full 25.242
_diffrn_reflns_theta_max 28.804
_diffrn_reflns_theta_min 3.469
_diffrn_source 'fine-focus sealed X-ray tube'
_diffrn_source_type 'Enhance (Mo) X-ray Source'
_exptl_absorpt_coefficient_mu 0.077
_exptl_absorpt_correction_T_max 1.00000
_exptl_absorpt_correction_T_min 0.84590
_exptl_absorpt_correction_type multi-scan
_exptl_absorpt_process_details
;
CrysAlisPro 1.171.38.41 (Rigaku Oxford Diffraction, 2015)
Empirical absorption correction using spherical harmonics,
 implemented in SCALE3 ABSPACK scaling algorithm.
;
_exptl_crystal_colour yellow
_exptl_crystal_density_diffrn 1.192
_exptl_crystal_description fragment
_exptl_crystal_F_000 222
_exptl_crystal_recrystallization_method 'Re-crystallisation from solvent: Methanol'
_exptl_crystal_size_max 0.379
_exptl_crystal_size_mid 0.175
_exptl_crystal_size_min 0.129
_refine_diff_density_max 0.103
_refine_diff_density_min -0.139
_refine_diff_density_rms 0.031
_refine_ls_extinction_method none
_refine_ls_goodness_of_fit_ref 1.022
_refine_ls_hydrogen_treatment refall
_refine_ls_matrix_type full
_refine_ls_number_parameters 204
_refine_ls_number_reflns 2446
_refine_ls_number_restraints 0
_refine_ls_restrained_S_all 1.022
_refine_ls_R_factor_all 0.0994
_refine_ls_R_factor_gt 0.0537
_refine_ls_shift/su_max 0.002
_refine_ls_shift/su_mean 0.000
_refine_ls_structure_factor_coef Fsqd
_refine_ls_weighting_details 'w=1/[\s^2^(Fo^2^)+(0.0531P)^2^+0.0271P] where P=(Fo^2^+2Fc^2^)/3'
_refine_ls_weighting_scheme calc
_refine_ls_wR_factor_gt 0.1115
_refine_ls_wR_factor_ref 0.1403
_reflns_Friedel_coverage 0.000
_reflns_number_gt 1408
_reflns_number_total 2446
_reflns_threshold_expression 'I > 2\s(I)'
_cod_data_source_file c9nj04975d2.cif
_cod_data_source_block shelx
_cod_database_code 7059036
_shelx_shelxl_version_number 2014/7
_shelx_space_group_comment
;
The symmetry employed for this shelxl refinement is uniquely defined
by the following loop, which should always be used as a source of
symmetry information in preference to the above space-group names.
They are only intended as comments.
;
_shelx_estimated_absorpt_t_min 0.971
_shelx_estimated_absorpt_t_max 0.990
_oxdiff_exptl_absorpt_empirical_full_min 0.888
_oxdiff_exptl_absorpt_empirical_full_max 1.159
_oxdiff_exptl_absorpt_empirical_details
;
Empirical correction (ABSPACK) includes:
- Absorption correction using spherical harmonics
- Frame scaling
;

loop_
_space_group_symop_operation_xyz
'x, y, z'
'-x, -y, -z'

loop_
_atom_site_label
_atom_site_type_symbol
_atom_site_fract_x
_atom_site_fract_y
_atom_site_fract_z
_atom_site_U_iso_or_equiv
_atom_site_adp_type
_atom_site_occupancy
_atom_site_site_symmetry_order
_atom_site_calc_flag
C1 C 0.4907(3) 0.5603(2) 0.85155(13) 0.0462(4) Uani 1 1 d
C2 C 0.3377(3) 0.6393(2) 0.78931(14) 0.0463(4) Uani 1 1 d
C3 C 0.1272(3) 0.5454(2) 0.73607(15) 0.0475(5) Uani 1 1 d
C4 C 0.0556(3) 0.3689(2) 0.74340(13) 0.0454(4) Uani 1 1 d
C5 C 0.2105(3) 0.2876(3) 0.80418(15) 0.0541(5) Uani 1 1 d
C6 C 0.4201(3) 0.3822(2) 0.85602(15) 0.0547(5) Uani 1 1 d
C7 C 0.7133(3) 0.6560(3) 0.90660(15) 0.0526(5) Uani 1 1 d
C8 C 1.0082(3) 0.9073(3) 0.96258(18) 0.0615(6) Uani 1 1 d
C9 C -0.3114(3) 0.3596(3) 0.62467(16) 0.0561(5) Uani 1 1 d
C10 C -0.2359(4) 0.0967(3) 0.7013(2) 0.0646(6) Uani 1 1 d
C11 C -0.2587(5) 0.3271(4) 0.5164(2) 0.0780(7) Uani 1 1 d
C12 C -0.1585(6) -0.0617(3) 0.6262(3) 0.0911(9) Uani 1 1 d
N1 N 0.7814(3) 0.8195(2) 0.90406(12) 0.0578(4) Uani 1 1 d
N2 N -0.1594(2) 0.28059(18) 0.69448(12) 0.0523(4) Uani 1 1 d
O O 0.3938(3) 0.81154(17) 0.77955(12) 0.0661(4) Uani 1 1 d
H1 H 0.540(4) 0.853(3) 0.824(2) 0.104(8) Uiso 1 1 d
H3 H 0.032(3) 0.610(2) 0.6923(13) 0.056(5) Uiso 1 1 d
H5 H 0.179(3) 0.166(3) 0.8077(14) 0.065(6) Uiso 1 1 d
H6 H 0.526(3) 0.325(2) 0.9003(15) 0.062(5) Uiso 1 1 d
H7 H 0.817(3) 0.588(3) 0.9517(16) 0.072(6) Uiso 1 1 d
H8A H 1.079(3) 0.826(2) 1.0022(15) 0.062(6) Uiso 1 1 d
H8B H 1.108(4) 0.918(3) 0.9098(16) 0.076(6) Uiso 1 1 d
H9A H -0.474(3) 0.303(2) 0.6184(14) 0.062(5) Uiso 1 1 d
H9B H -0.300(3) 0.501(3) 0.6596(15) 0.066(5) Uiso 1 1 d
H10A H -0.172(3) 0.096(2) 0.7765(17) 0.065(6) Uiso 1 1 d
H10B H -0.411(4) 0.087(3) 0.6872(16) 0.084(7) Uiso 1 1 d
H11A H -0.088(5) 0.364(3) 0.5231(19) 0.101(8) Uiso 1 1 d
H11B H -0.346(4) 0.398(3) 0.473(2) 0.115(9) Uiso 1 1 d
H11C H -0.292(4) 0.189(3) 0.4763(19) 0.105(8) Uiso 1 1 d
H12A H 0.014(6) -0.054(4) 0.639(2) 0.136(11) Uiso 1 1 d
H12B H -0.219(5) -0.063(4) 0.552(3) 0.133(12) Uiso 1 1 d
H12C H -0.222(4) -0.175(4) 0.6361(19) 0.104(8) Uiso 1 1 d

loop_
_atom_site_aniso_label
_atom_site_aniso_U_11
_atom_site_aniso_U_22
_atom_site_aniso_U_33
_atom_site_aniso_U_23
_atom_site_aniso_U_13
_atom_site_aniso_U_12
C1 0.0492(10) 0.0472(10) 0.0403(10) 0.0106(7) 0.0081(8) 0.0048(8)
C2 0.0515(11) 0.0408(9) 0.0475(11) 0.0126(7) 0.0124(9) 0.0052(8)
C3 0.0469(10) 0.0437(10) 0.0537(12) 0.0187(8) 0.0069(9) 0.0077(8)
C4 0.0479(10) 0.0417(9) 0.0469(11) 0.0117(7) 0.0127(9) 0.0043(8)
C5 0.0589(12) 0.0460(11) 0.0595(13) 0.0238(9) 0.0052(10) 0.0031(9)
C6 0.0578(12) 0.0554(11) 0.0530(12) 0.0231(9) 0.0043(10) 0.0101(9)
C7 0.0506(11) 0.0596(12) 0.0446(11) 0.0099(9) 0.0094(9) 0.0077(9)
C8 0.0491(12) 0.0665(13) 0.0605(14) 0.0092(10) 0.0060(11) -0.0009(10)
C9 0.0456(11) 0.0588(13) 0.0630(14) 0.0191(10) 0.0070(10) 0.0052(9)
C10 0.0563(13) 0.0556(12) 0.0832(17) 0.0274(11) 0.0095(13) -0.0022(9)
C11 0.0790(19) 0.0912(19) 0.0654(17) 0.0253(14) 0.0141(14) 0.0112(14)
C12 0.093(2) 0.0498(14) 0.120(3) 0.0157(14) 0.0092(19) 0.0063(13)
N1 0.0487(10) 0.0602(10) 0.0572(11) 0.0107(7) 0.0051(8) -0.0033(7)
N2 0.0489(9) 0.0457(8) 0.0626(11) 0.0206(7) 0.0068(8) 0.0007(7)
O 0.0619(9) 0.0494(8) 0.0846(11) 0.0289(7) -0.0011(8) -0.0047(6)

loop_
_atom_type_symbol
_atom_type_description
_atom_type_scat_dispersion_real
_atom_type_scat_dispersion_imag
_atom_type_scat_source
C C 0.0033 0.0016 'International Tables Vol C Tables 4.2.6.8 and 6.1.1.4'
H H 0.0000 0.0000 'International Tables Vol C Tables 4.2.6.8 and 6.1.1.4'
N N 0.0061 0.0033 'International Tables Vol C Tables 4.2.6.8 and 6.1.1.4'
O O 0.0106 0.0060 'International Tables Vol C Tables 4.2.6.8 and 6.1.1.4'

loop_
_geom_angle_atom_site_label_1
_geom_angle_atom_site_label_2
_geom_angle_atom_site_label_3
_geom_angle
_geom_angle_site_symmetry_3
C6 C1 C2 116.75(16) .
C6 C1 C7 121.34(16) .
C2 C1 C7 121.89(16) .
O C2 C3 118.10(15) .
O C2 C1 120.62(15) .
C3 C2 C1 121.28(15) .
C2 C3 C4 121.48(16) .
N2 C4 C3 121.02(15) .
N2 C4 C5 121.57(15) .
C3 C4 C5 117.40(16) .
C6 C5 C4 120.39(17) .
C5 C6 C1 122.66(17) .
N1 C7 C1 122.47(18) .
N1 C8 C8 109.9(2) 2_777
N2 C9 C11 113.99(18) .
N2 C10 C12 114.3(2) .
C7 N1 C8 119.11(17) .
C4 N2 C10 121.58(15) .
C4 N2 C9 120.88(15) .
C10 N2 C9 117.24(16) .

loop_
_geom_bond_atom_site_label_1
_geom_bond_atom_site_label_2
_geom_bond_distance
_geom_bond_site_symmetry_2
C1 C6 1.394(2) .
C1 C2 1.401(2) .
C1 C7 1.445(2) .
C2 O 1.3592(19) .
C2 C3 1.377(2) .
C3 C4 1.399(2) .
C4 N2 1.375(2) .
C4 C5 1.406(2) .
C5 C6 1.371(3) .
C7 N1 1.277(2) .
C8 N1 1.460(2) .
C8 C8 1.503(4) 2_777
C9 N2 1.460(2) .
C9 C11 1.510(3) .
C10 N2 1.456(2) .
C10 C12 1.501(4) .

loop_
_geom_hbond_atom_site_label_D
_geom_hbond_atom_site_label_H
_geom_hbond_atom_site_label_A
_geom_hbond_distance_DH
_geom_hbond_distance_HA
_geom_hbond_distance_DA
_geom_hbond_angle_DHA
O H1 N1 0.95(3) 1.72(3) 2.602(2) 153(2)
